data_7160266
loop_
_publ_author_name
'Hopkins, Scarlet'
'Clarke, Kristen'
'Clegg, Jack Kay'
'Gee, William James'

_publ_section_title
;
 One-pot synthesis of azepine spiro[4.6]-\g-lactams by a Hantzsch-type
 reaction
;
_journal_name_full 'Organic &amp; Biomolecular Chemistry'
_journal_paper_doi 10.1039/D4OB01719F
_journal_year 2025
_chemical_formula_moiety 'C28 H18 N2 O3, 0.5[CH2Cl2]'
_chemical_formula_sum 'C28.5 H19 Cl N2 O3'
_chemical_formula_weight 472.91
_space_group_crystal_system monoclinic
_space_group_IT_number 14
_space_group_name_Hall '-P 2yn'
_space_group_name_H-M_alt 'P 1 21/n 1'
_atom_sites_solution_hydrogens geom
_atom_sites_solution_primary dual
_audit_creation_date 2024-10-11
_audit_creation_method
;
Olex2 1.5
(compiled 2024.01.12 svn.r2f8d729c for OlexSys, GUI svn.r6928)
;
_audit_update_record
;
2024-11-07 deposited with the CCDC.	2024-11-27 downloaded from the CCDC.
;
_cell_angle_alpha 90
_cell_angle_beta 102.858(4)
_cell_angle_gamma 90
_cell_formula_units_Z 4
_cell_length_a 12.3461(7)
_cell_length_b 9.1978(5)
_cell_length_c 20.5495(11)
_cell_measurement_reflns_used 9953
_cell_measurement_temperature 150.00
_cell_measurement_theta_max 60.541
_cell_measurement_theta_min 3.841
_cell_volume 2275.0(2)
_computing_cell_refinement 'SAINT V8.40B (?, 2016)'
_computing_data_reduction 'SAINT V8.40B (?, 2016)'
_computing_molecular_graphics 'Olex2 1.5 (Dolomanov et al., 2009)'
_computing_publication_material 'Olex2 1.5 (Dolomanov et al., 2009)'
_computing_structure_refinement 'XL  (Sheldrick, 2008)'
_computing_structure_solution 'SHELXT 2018/2 (Sheldrick, 2018)'
_diffrn_ambient_temperature 150.00
_diffrn_measured_fraction_theta_full 0.999
_diffrn_measured_fraction_theta_max 0.993
_diffrn_measurement_device_type BrukerD8
_diffrn_radiation_type CuK\a
_diffrn_radiation_wavelength 1.54178
_diffrn_reflns_av_R_equivalents 0.1493
_diffrn_reflns_av_unetI/netI 0.0564
_diffrn_reflns_Laue_measured_fraction_full 0.999
_diffrn_reflns_Laue_measured_fraction_max 0.993
_diffrn_reflns_limit_h_max 14
_diffrn_reflns_limit_h_min -14
_diffrn_reflns_limit_k_max 10
_diffrn_reflns_limit_k_min -9
_diffrn_reflns_limit_l_max 24
_diffrn_reflns_limit_l_min -24
_diffrn_reflns_number 104411
_diffrn_reflns_point_group_measured_fraction_full 0.999
_diffrn_reflns_point_group_measured_fraction_max 0.993
_diffrn_reflns_theta_full 67.679
_diffrn_reflns_theta_max 68.790
_diffrn_reflns_theta_min 3.840
_diffrn_source_current 1.0
_diffrn_source_power 0.05
_diffrn_source_voltage 50.0
_exptl_absorpt_coefficient_mu 1.771
_exptl_absorpt_correction_T_max 0.7531
_exptl_absorpt_correction_T_min 0.6403
_exptl_absorpt_correction_type multi-scan
_exptl_absorpt_process_details
;
SADABS-2016/2 (Bruker,2016/2) was used for absorption correction.
wR2(int) was 0.1783 before and 0.1097 after correction.
The Ratio of minimum to maximum transmission is 0.8502.
The \l/2 correction factor is Not present.
;
_exptl_crystal_colour colourless
_exptl_crystal_density_diffrn 1.381
_exptl_crystal_description plate
_exptl_crystal_F_000 980
_exptl_crystal_size_max 0.2
_exptl_crystal_size_mid 0.05
_exptl_crystal_size_min 0.01
_refine_diff_density_max 0.698
_refine_diff_density_min -0.304
_refine_diff_density_rms 0.093
_refine_ls_extinction_coef 0.0094(8)
_refine_ls_extinction_expression Fc^*^=kFc[1+0.001xFc^2^\l^3^/sin(2\q)]^-1/4^
_refine_ls_extinction_method 'SHELXL-2019/1 (Sheldrick 2019)'
_refine_ls_goodness_of_fit_ref 1.076
_refine_ls_hydrogen_treatment constr
_refine_ls_matrix_type full
_refine_ls_number_parameters 300
_refine_ls_number_reflns 4170
_refine_ls_number_restraints 0
_refine_ls_restrained_S_all 1.076
_refine_ls_R_factor_all 0.0962
_refine_ls_R_factor_gt 0.0649
_refine_ls_shift/su_max 0.004
_refine_ls_shift/su_mean 0.001
_refine_ls_structure_factor_coef Fsqd
_refine_ls_weighting_details 'w=1/[\s^2^(Fo^2^)+(0.1157P)^2^+0.1729P] where P=(Fo^2^+2Fc^2^)/3'
_refine_ls_weighting_scheme calc
_refine_ls_wR_factor_gt 0.1823
_refine_ls_wR_factor_ref 0.1982
_reflns_Friedel_coverage 0.000
_reflns_number_gt 2720
_reflns_number_total 4170
_reflns_threshold_expression 'I > 2\s(I)'
_cod_data_source_file d4ob01719f2.cif
_cod_data_source_block cu_dwg24jc02
_cod_original_formula_sum 'C28.50 H19 Cl N2 O3'
_cod_database_code 7160266
_shelx_shelxl_version_number 2019/1
_shelx_space_group_comment
;
The symmetry employed for this shelxl refinement is uniquely defined
by the following loop, which should always be used as a source of
symmetry information in preference to the above space-group names.
They are only intended as comments.
;
_olex2_refinement_description
;
1. Fixed Uiso
 At 1.2 times of:
  All C(H) groups, All C(H,H) groups, All N(H) groups
 At 1.5 times of:
  All C(H,H,H) groups
2.a Secondary CH2 refined with riding coordinates:
 C6(H6a,H6b)
2.b Aromatic/amide H refined with riding coordinates:
 N1(H1), C1(H1a), C2(H2), C9(H9), C10(H10), C11(H11), C12(H12), C13(H13),
 C18(H18), C22(H22), C23(H23), C24(H24), C25(H25)
2.c Idealised Me refined as rotating group:
 C28(H28a,H28b,H28c)
;
_smtbx_masks_void_probe_radius 1.2
_smtbx_masks_void_truncation_radius 1.2
_olex2_submission_special_instructions 'No special instructions were received'

loop_
_space_group_symop_operation_xyz
'x, y, z'
'-x+1/2, y+1/2, -z+1/2'
'-x, -y, -z'
'x-1/2, -y-1/2, z-1/2'

loop_
_atom_site_label
_atom_site_type_symbol
_atom_site_fract_x
_atom_site_fract_y
_atom_site_fract_z
_atom_site_U_iso_or_equiv
_atom_site_adp_type
_atom_site_occupancy
_atom_site_site_symmetry_order
_atom_site_calc_flag
_atom_site_refinement_flags_posn
_atom_site_refinement_flags_adp
_atom_site_refinement_flags_occupancy
_atom_site_disorder_assembly
_atom_site_disorder_group
O1 O 0.5509(2) 0.7119(3) 0.42386(11) 0.0715(8) Uani 1 1 d . . . . .
O2 O 0.4268(2) 0.5019(2) 0.11123(10) 0.0558(6) Uani 1 1 d . . . . .
O3 O 0.6847(2) 0.5554(2) 0.13157(10) 0.0551(6) Uani 1 1 d . . . . .
N1 N 0.7136(2) 0.3274(3) 0.32469(11) 0.0449(6) Uani 1 1 d . . . . .
H1 H 0.736342 0.239128 0.337430 0.054 Uiso 1 1 calc R U . . .
N2 N 0.6406(2) 0.3198(3) 0.09941(11) 0.0452(6) Uani 1 1 d . . . . .
C1 C 0.5182(3) -0.0349(4) 0.13149(18) 0.0560(9) Uani 1 1 d . . . . .
H1A H 0.498536 -0.128086 0.112640 0.067 Uiso 1 1 calc R U . . .
C2 C 0.5671(3) 0.0650(4) 0.09626(16) 0.0512(8) Uani 1 1 d . . . . .
H2 H 0.582125 0.041634 0.054111 0.061 Uiso 1 1 calc R U . . .
C3 C 0.5928(3) 0.1998(3) 0.12521(14) 0.0447(7) Uani 1 1 d . . . . .
C4 C 0.5740(2) 0.2335(3) 0.18802(14) 0.0413(7) Uani 1 1 d . . . . .
C5 C 0.6175(2) 0.3840(3) 0.20650(13) 0.0410(7) Uani 1 1 d . . . . .
C6 C 0.7266(3) 0.3795(4) 0.25961(13) 0.0442(7) Uani 1 1 d . . . . .
H6A H 0.779702 0.315345 0.243695 0.053 Uiso 1 1 calc R U . . .
H6B H 0.758943 0.478392 0.264970 0.053 Uiso 1 1 calc R U . . .
C7 C 0.6687(2) 0.4086(3) 0.36530(13) 0.0404(7) Uani 1 1 d . . . . .
C8 C 0.7016(3) 0.3880(3) 0.43884(13) 0.0435(7) Uani 1 1 d . . . . .
C9 C 0.7721(3) 0.2896(3) 0.47817(14) 0.0487(8) Uani 1 1 d . . . . .
H9 H 0.805806 0.212719 0.458909 0.058 Uiso 1 1 calc R U . . .
C10 C 0.7917(3) 0.3077(4) 0.54722(14) 0.0518(8) Uani 1 1 d . . . . .
H10 H 0.839265 0.241517 0.575533 0.062 Uiso 1 1 calc R U . . .
C11 C 0.7434(3) 0.4197(4) 0.57521(15) 0.0539(9) Uani 1 1 d . . . . .
H11 H 0.758240 0.428832 0.622414 0.065 Uiso 1 1 calc R U . . .
C12 C 0.4975(3) -0.0027(3) 0.19275(17) 0.0505(8) Uani 1 1 d . . . . .
H12 H 0.464145 -0.073615 0.215673 0.061 Uiso 1 1 calc R U . . .
C13 C 0.5248(3) 0.1323(3) 0.22138(15) 0.0471(8) Uani 1 1 d . . . . .
H13 H 0.509751 0.154877 0.263610 0.057 Uiso 1 1 calc R U . . .
C14 C 0.5351(3) 0.4902(3) 0.22417(14) 0.0434(7) Uani 1 1 d . . . . .
C15 C 0.5272(2) 0.5546(3) 0.28312(14) 0.0406(7) Uani 1 1 d . . . . .
C16 C 0.5944(3) 0.5251(3) 0.34931(14) 0.0430(7) Uani 1 1 d . . . . .
C17 C 0.6537(3) 0.5000(3) 0.46717(15) 0.0460(8) Uani 1 1 d . . . . .
C18 C 0.6736(3) 0.5191(4) 0.53604(15) 0.0533(9) Uani 1 1 d . . . . .
H18 H 0.640818 0.596760 0.555282 0.064 Uiso 1 1 calc R U . . .
C19 C 0.5901(3) 0.5942(4) 0.41317(15) 0.0502(8) Uani 1 1 d . . . . .
C20 C 0.4258(3) 0.6526(3) 0.26838(14) 0.0437(7) Uani 1 1 d . . . . .
C21 C 0.3765(3) 0.6407(3) 0.19998(14) 0.0440(7) Uani 1 1 d . . . . .
C22 C 0.2802(3) 0.7124(3) 0.17071(16) 0.0526(8) Uani 1 1 d . . . . .
H22 H 0.248759 0.701730 0.124374 0.063 Uiso 1 1 calc R U . . .
C23 C 0.2298(3) 0.8012(4) 0.21038(17) 0.0562(9) Uani 1 1 d . . . . .
H23 H 0.163655 0.852803 0.191393 0.067 Uiso 1 1 calc R U . . .
C24 C 0.2768(3) 0.8127(4) 0.27695(17) 0.0581(9) Uani 1 1 d . . . . .
H24 H 0.241454 0.872052 0.303890 0.070 Uiso 1 1 calc R U . . .
C25 C 0.3746(3) 0.7409(3) 0.30690(16) 0.0520(8) Uani 1 1 d . . . . .
H25 H 0.405656 0.752450 0.353241 0.062 Uiso 1 1 calc R U . . .
C26 C 0.4434(3) 0.5400(3) 0.17007(14) 0.0443(8) Uani 1 1 d . . . . .
C27 C 0.6494(3) 0.4331(3) 0.14198(14) 0.0437(7) Uani 1 1 d . . . . .
C28 C 0.6559(3) 0.3310(4) 0.03098(14) 0.0597(9) Uani 1 1 d . . . . .
H28A H 0.583274 0.339511 0.000061 0.090 Uiso 1 1 calc R U . . .
H28B H 0.693944 0.243793 0.020081 0.090 Uiso 1 1 calc R U . . .
H28C H 0.700751 0.417038 0.026988 0.090 Uiso 1 1 calc R U . . .

loop_
_atom_site_aniso_label
_atom_site_aniso_U_11
_atom_site_aniso_U_22
_atom_site_aniso_U_33
_atom_site_aniso_U_23
_atom_site_aniso_U_13
_atom_site_aniso_U_12
O1 0.0923(19) 0.0617(17) 0.0501(14) -0.0147(12) -0.0063(12) 0.0249(14)
O2 0.0691(15) 0.0511(14) 0.0400(13) -0.0038(10) -0.0029(11) 0.0013(11)
O3 0.0697(15) 0.0484(14) 0.0453(12) 0.0015(10) 0.0089(11) -0.0116(11)
N1 0.0565(16) 0.0373(14) 0.0365(13) 0.0007(11) 0.0010(12) 0.0027(12)
N2 0.0539(15) 0.0453(15) 0.0347(13) -0.0036(11) 0.0062(11) -0.0032(12)
C1 0.056(2) 0.0366(18) 0.066(2) -0.0043(16) -0.0060(18) -0.0031(15)
C2 0.053(2) 0.0453(19) 0.0508(19) -0.0101(15) 0.0019(15) 0.0027(15)
C3 0.0451(17) 0.0427(18) 0.0415(17) -0.0015(14) -0.0002(13) 0.0003(14)
C4 0.0450(17) 0.0388(17) 0.0364(16) 0.0009(13) 0.0015(13) 0.0042(13)
C5 0.0502(18) 0.0347(16) 0.0364(15) 0.0005(13) 0.0062(13) -0.0017(13)
C6 0.0524(19) 0.0434(18) 0.0339(15) 0.0000(13) 0.0037(13) -0.0012(14)
C7 0.0466(17) 0.0375(16) 0.0342(15) -0.0024(13) 0.0029(13) -0.0024(14)
C8 0.0495(18) 0.0433(18) 0.0348(15) 0.0003(13) 0.0034(13) -0.0041(15)
C9 0.0537(19) 0.0436(18) 0.0434(17) 0.0015(14) -0.0006(15) -0.0024(15)
C10 0.059(2) 0.052(2) 0.0388(17) 0.0055(15) -0.0017(15) -0.0053(16)
C11 0.064(2) 0.059(2) 0.0342(16) 0.0008(16) 0.0017(15) -0.0089(18)
C12 0.053(2) 0.0397(18) 0.056(2) 0.0044(15) 0.0050(16) -0.0036(15)
C13 0.0532(19) 0.0399(18) 0.0454(17) 0.0034(14) 0.0048(15) 0.0009(14)
C14 0.0519(19) 0.0362(16) 0.0385(16) -0.0001(13) 0.0023(14) -0.0045(14)
C15 0.0465(17) 0.0339(16) 0.0401(16) 0.0004(13) 0.0066(14) -0.0030(13)
C16 0.0526(18) 0.0372(17) 0.0369(16) -0.0007(13) 0.0050(14) -0.0007(14)
C17 0.0503(19) 0.0472(19) 0.0373(16) -0.0013(14) 0.0034(14) -0.0039(15)
C18 0.060(2) 0.056(2) 0.0390(18) -0.0077(15) 0.0022(15) -0.0024(17)
C19 0.061(2) 0.0431(19) 0.0429(17) -0.0062(14) 0.0042(15) 0.0048(16)
C20 0.0500(18) 0.0358(16) 0.0434(16) 0.0036(13) 0.0065(14) -0.0003(14)
C21 0.0501(18) 0.0354(16) 0.0419(17) 0.0045(13) 0.0005(14) -0.0019(14)
C22 0.058(2) 0.0437(19) 0.0493(19) 0.0078(15) -0.0027(16) -0.0014(16)
C23 0.055(2) 0.054(2) 0.059(2) 0.0083(17) 0.0099(17) 0.0092(17)
C24 0.063(2) 0.056(2) 0.058(2) 0.0080(17) 0.0182(18) 0.0147(18)
C25 0.062(2) 0.0484(19) 0.0452(18) 0.0054(15) 0.0103(16) 0.0057(16)
C26 0.055(2) 0.0364(17) 0.0370(17) -0.0011(13) 0.0018(14) -0.0059(14)
C27 0.0468(18) 0.0403(18) 0.0411(16) 0.0003(14) 0.0035(14) -0.0037(14)
C28 0.077(3) 0.062(2) 0.0410(18) -0.0031(16) 0.0143(17) -0.0020(18)

loop_
_atom_type_symbol
_atom_type_description
_atom_type_scat_dispersion_real
_atom_type_scat_dispersion_imag
_atom_type_scat_source
C C 0.0181 0.0091 'International Tables Vol C Tables 4.2.6.8 and 6.1.1.4'
H H 0.0000 0.0000 'International Tables Vol C Tables 4.2.6.8 and 6.1.1.4'
Cl Cl 0.3639 0.7018 'International Tables Vol C Tables 4.2.6.8 and 6.1.1.4'
N N 0.0311 0.0180 'International Tables Vol C Tables 4.2.6.8 and 6.1.1.4'
O O 0.0492 0.0322 'International Tables Vol C Tables 4.2.6.8 and 6.1.1.4'

loop_
_geom_angle_atom_site_label_1
_geom_angle_atom_site_label_2
_geom_angle_atom_site_label_3
_geom_angle
_geom_angle_site_symmetry_1
_geom_angle_site_symmetry_3
_geom_angle_publ_flag
C6 N1 H1 118.8 . . ?
C7 N1 H1 118.8 . . ?
C7 N1 C6 122.4(2) . . ?
C3 N2 C28 124.8(2) . . ?
C27 N2 C3 110.0(2) . . ?
C27 N2 C28 124.0(3) . . ?
C2 C1 H1A 119.1 . . ?
C12 C1 H1A 119.1 . . ?
C12 C1 C2 121.9(3) . . ?
C1 C2 H2 121.5 . . ?
C3 C2 C1 117.0(3) . . ?
C3 C2 H2 121.5 . . ?
C2 C3 N2 128.1(3) . . ?
C2 C3 C4 121.8(3) . . ?
C4 C3 N2 110.1(3) . . ?
C3 C4 C5 108.3(3) . . ?
C13 C4 C3 119.6(3) . . ?
C13 C4 C5 132.1(3) . . ?
C4 C5 C6 111.2(2) . . ?
C4 C5 C14 115.7(2) . . ?
C4 C5 C27 101.5(2) . . ?
C14 C5 C6 112.2(2) . . ?
C14 C5 C27 109.5(2) . . ?
C27 C5 C6 105.6(2) . . ?
N1 C6 C5 113.7(2) . . ?
N1 C6 H6A 108.8 . . ?
N1 C6 H6B 108.8 . . ?
C5 C6 H6A 108.8 . . ?
C5 C6 H6B 108.8 . . ?
H6A C6 H6B 107.7 . . ?
N1 C7 C8 120.6(3) . . ?
N1 C7 C16 128.7(3) . . ?
C16 C7 C8 110.6(3) . . ?
C9 C8 C7 132.1(3) . . ?
C17 C8 C7 106.7(3) . . ?
C17 C8 C9 121.0(3) . . ?
C8 C9 H9 121.3 . . ?
C8 C9 C10 117.3(3) . . ?
C10 C9 H9 121.3 . . ?
C9 C10 H10 119.3 . . ?
C11 C10 C9 121.4(3) . . ?
C11 C10 H10 119.3 . . ?
C10 C11 H11 119.3 . . ?
C10 C11 C18 121.4(3) . . ?
C18 C11 H11 119.3 . . ?
C1 C12 H12 119.8 . . ?
C1 C12 C13 120.4(3) . . ?
C13 C12 H12 119.8 . . ?
C4 C13 C12 119.3(3) . . ?
C4 C13 H13 120.4 . . ?
C12 C13 H13 120.4 . . ?
C15 C14 C5 132.5(3) . . ?
C15 C14 C26 109.8(3) . . ?
C26 C14 C5 117.7(3) . . ?
C14 C15 C16 127.5(3) . . ?
C14 C15 C20 107.3(3) . . ?
C16 C15 C20 124.9(3) . . ?
C7 C16 C15 124.8(3) . . ?
C7 C16 C19 105.9(2) . . ?
C15 C16 C19 128.9(3) . . ?
C8 C17 C18 121.8(3) . . ?
C8 C17 C19 109.0(3) . . ?
C18 C17 C19 129.0(3) . . ?
C11 C18 C17 117.0(3) . . ?
C11 C18 H18 121.5 . . ?
C17 C18 H18 121.5 . . ?
O1 C19 C16 129.5(3) . . ?
O1 C19 C17 123.0(3) . . ?
C16 C19 C17 107.2(3) . . ?
C21 C20 C15 107.9(3) . . ?
C25 C20 C15 134.2(3) . . ?
C25 C20 C21 117.8(3) . . ?
C20 C21 C26 108.0(3) . . ?
C22 C21 C20 122.7(3) . . ?
C22 C21 C26 129.3(3) . . ?
C21 C22 H22 120.7 . . ?
C21 C22 C23 118.7(3) . . ?
C23 C22 H22 120.7 . . ?
C22 C23 H23 120.5 . . ?
C24 C23 C22 119.0(3) . . ?
C24 C23 H23 120.5 . . ?
C23 C24 H24 118.7 . . ?
C23 C24 C25 122.6(3) . . ?
C25 C24 H24 118.7 . . ?
C20 C25 C24 119.2(3) . . ?
C20 C25 H25 120.4 . . ?
C24 C25 H25 120.4 . . ?
O2 C26 C14 125.8(3) . . ?
O2 C26 C21 127.3(3) . . ?
C21 C26 C14 106.9(2) . . ?
O3 C27 N2 124.7(3) . . ?
O3 C27 C5 125.7(3) . . ?
N2 C27 C5 109.5(3) . . ?
N2 C28 H28A 109.5 . . ?
N2 C28 H28B 109.5 . . ?
N2 C28 H28C 109.5 . . ?
H28A C28 H28B 109.5 . . ?
H28A C28 H28C 109.5 . . ?
H28B C28 H28C 109.5 . . ?

loop_
_geom_bond_atom_site_label_1
_geom_bond_atom_site_label_2
_geom_bond_distance
_geom_bond_site_symmetry_2
_geom_bond_publ_flag
O1 C19 1.225(4) . ?
O2 C26 1.231(3) . ?
O3 C27 1.242(3) . ?
N1 H1 0.8800 . ?
N1 C6 1.462(3) . ?
N1 C7 1.329(4) . ?
N2 C3 1.409(4) . ?
N2 C27 1.349(4) . ?
N2 C28 1.464(3) . ?
C1 H1A 0.9500 . ?
C1 C2 1.388(5) . ?
C1 C12 1.372(5) . ?
C2 H2 0.9500 . ?
C2 C3 1.382(4) . ?
C3 C4 1.396(4) . ?
C4 C5 1.503(4) . ?
C4 C13 1.375(4) . ?
C5 C6 1.534(4) . ?
C5 C14 1.511(4) . ?
C5 C27 1.533(4) . ?
C6 H6A 0.9900 . ?
C6 H6B 0.9900 . ?
C7 C8 1.487(4) . ?
C7 C16 1.401(4) . ?
C8 C9 1.385(4) . ?
C8 C17 1.379(4) . ?
C9 H9 0.9500 . ?
C9 C10 1.395(4) . ?
C10 H10 0.9500 . ?
C10 C11 1.378(5) . ?
C11 H11 0.9500 . ?
C11 C18 1.384(5) . ?
C12 H12 0.9500 . ?
C12 C13 1.384(4) . ?
C13 H13 0.9500 . ?
C14 C15 1.371(4) . ?
C14 C26 1.472(4) . ?
C15 C16 1.452(4) . ?
C15 C20 1.518(4) . ?
C16 C19 1.470(4) . ?
C17 C18 1.393(4) . ?
C17 C19 1.487(4) . ?
C18 H18 0.9500 . ?
C20 C21 1.406(4) . ?
C20 C25 1.381(4) . ?
C21 C22 1.375(4) . ?
C21 C26 1.465(4) . ?
C22 H22 0.9500 . ?
C22 C23 1.395(5) . ?
C23 H23 0.9500 . ?
C23 C24 1.366(5) . ?
C24 H24 0.9500 . ?
C24 C25 1.394(4) . ?
C25 H25 0.9500 . ?
C28 H28A 0.9800 . ?
C28 H28B 0.9800 . ?
C28 H28C 0.9800 . ?

loop_
_geom_torsion_atom_site_label_1
_geom_torsion_atom_site_label_2
_geom_torsion_atom_site_label_3
_geom_torsion_atom_site_label_4
_geom_torsion
_geom_torsion_site_symmetry_1
_geom_torsion_site_symmetry_2
_geom_torsion_site_symmetry_3
_geom_torsion_site_symmetry_4
_geom_torsion_publ_flag
N1 C7 C8 C9 -3.4(5) . . . . ?
N1 C7 C8 C17 171.6(3) . . . . ?
N1 C7 C16 C15 18.5(5) . . . . ?
N1 C7 C16 C19 -168.4(3) . . . . ?
N2 C3 C4 C5 -2.9(3) . . . . ?
N2 C3 C4 C13 178.2(3) . . . . ?
C1 C2 C3 N2 -178.8(3) . . . . ?
C1 C2 C3 C4 1.9(4) . . . . ?
C1 C12 C13 C4 -0.6(5) . . . . ?
C2 C1 C12 C13 0.2(5) . . . . ?
C2 C3 C4 C5 176.5(3) . . . . ?
C2 C3 C4 C13 -2.4(4) . . . . ?
C3 N2 C27 O3 -177.2(3) . . . . ?
C3 N2 C27 C5 6.8(3) . . . . ?
C3 C4 C5 C6 -105.6(3) . . . . ?
C3 C4 C5 C14 124.8(3) . . . . ?
C3 C4 C5 C27 6.4(3) . . . . ?
C3 C4 C13 C12 1.7(4) . . . . ?
C4 C5 C6 N1 -67.8(3) . . . . ?
C4 C5 C14 C15 110.9(4) . . . . ?
C4 C5 C14 C26 -69.6(3) . . . . ?
C4 C5 C27 O3 176.1(3) . . . . ?
C4 C5 C27 N2 -8.1(3) . . . . ?
C5 C4 C13 C12 -176.9(3) . . . . ?
C5 C14 C15 C16 -6.8(5) . . . . ?
C5 C14 C15 C20 179.4(3) . . . . ?
C5 C14 C26 O2 0.7(5) . . . . ?
C5 C14 C26 C21 -180.0(2) . . . . ?
C6 N1 C7 C8 -151.3(3) . . . . ?
C6 N1 C7 C16 24.3(5) . . . . ?
C6 C5 C14 C15 -18.3(4) . . . . ?
C6 C5 C14 C26 161.2(3) . . . . ?
C6 C5 C27 O3 -67.8(4) . . . . ?
C6 C5 C27 N2 108.1(3) . . . . ?
C7 N1 C6 C5 -74.5(3) . . . . ?
C7 C8 C9 C10 175.0(3) . . . . ?
C7 C8 C17 C18 -175.8(3) . . . . ?
C7 C8 C17 C19 -0.2(3) . . . . ?
C7 C16 C19 O1 167.3(4) . . . . ?
C7 C16 C19 C17 -7.4(4) . . . . ?
C8 C7 C16 C15 -165.6(3) . . . . ?
C8 C7 C16 C19 7.5(3) . . . . ?
C8 C9 C10 C11 -0.4(5) . . . . ?
C8 C17 C18 C11 -0.4(5) . . . . ?
C8 C17 C19 O1 -170.4(3) . . . . ?
C8 C17 C19 C16 4.7(4) . . . . ?
C9 C8 C17 C18 -0.1(5) . . . . ?
C9 C8 C17 C19 175.5(3) . . . . ?
C9 C10 C11 C18 -0.2(5) . . . . ?
C10 C11 C18 C17 0.6(5) . . . . ?
C12 C1 C2 C3 -0.9(5) . . . . ?
C13 C4 C5 C6 73.1(4) . . . . ?
C13 C4 C5 C14 -56.5(4) . . . . ?
C13 C4 C5 C27 -174.9(3) . . . . ?
C14 C5 C6 N1 63.6(3) . . . . ?
C14 C5 C27 O3 53.3(4) . . . . ?
C14 C5 C27 N2 -130.9(3) . . . . ?
C14 C15 C16 C7 -10.2(5) . . . . ?
C14 C15 C16 C19 178.4(3) . . . . ?
C14 C15 C20 C21 0.5(3) . . . . ?
C14 C15 C20 C25 178.1(3) . . . . ?
C15 C14 C26 O2 -179.7(3) . . . . ?
C15 C14 C26 C21 -0.4(3) . . . . ?
C15 C16 C19 O1 -20.0(6) . . . . ?
C15 C16 C19 C17 165.2(3) . . . . ?
C15 C20 C21 C22 177.8(3) . . . . ?
C15 C20 C21 C26 -0.7(3) . . . . ?
C15 C20 C25 C24 -176.9(3) . . . . ?
C16 C7 C8 C9 -179.7(3) . . . . ?
C16 C7 C8 C17 -4.7(3) . . . . ?
C16 C15 C20 C21 -173.5(3) . . . . ?
C16 C15 C20 C25 4.1(5) . . . . ?
C17 C8 C9 C10 0.5(5) . . . . ?
C18 C17 C19 O1 4.8(6) . . . . ?
C18 C17 C19 C16 180.0(3) . . . . ?
C19 C17 C18 C11 -175.1(3) . . . . ?
C20 C15 C16 C7 162.5(3) . . . . ?
C20 C15 C16 C19 -8.9(5) . . . . ?
C20 C21 C22 C23 0.3(5) . . . . ?
C20 C21 C26 O2 -180.0(3) . . . . ?
C20 C21 C26 C14 0.7(3) . . . . ?
C21 C20 C25 C24 0.5(5) . . . . ?
C21 C22 C23 C24 -0.7(5) . . . . ?
C22 C21 C26 O2 1.7(5) . . . . ?
C22 C21 C26 C14 -177.7(3) . . . . ?
C22 C23 C24 C25 1.0(5) . . . . ?
C23 C24 C25 C20 -0.9(5) . . . . ?
C25 C20 C21 C22 -0.2(5) . . . . ?
C25 C20 C21 C26 -178.8(3) . . . . ?
C26 C14 C15 C16 173.7(3) . . . . ?
C26 C14 C15 C20 -0.1(3) . . . . ?
C26 C21 C22 C23 178.5(3) . . . . ?
C27 N2 C3 C2 178.1(3) . . . . ?
C27 N2 C3 C4 -2.5(3) . . . . ?
C27 C5 C6 N1 -177.1(2) . . . . ?
C27 C5 C14 C15 -135.2(3) . . . . ?
C27 C5 C14 C26 44.2(3) . . . . ?
C28 N2 C3 C2 10.3(5) . . . . ?
C28 N2 C3 C4 -170.3(3) . . . . ?
C28 N2 C27 O3 -9.3(5) . . . . ?
C28 N2 C27 C5 174.7(3) . . . . ?

loop_
_smtbx_masks_void_nr
_smtbx_masks_void_average_x
_smtbx_masks_void_average_y
_smtbx_masks_void_average_z
_smtbx_masks_void_volume
_smtbx_masks_void_count_electrons
_smtbx_masks_void_content
1 0.000 0.500 0.000 160.9 62.3 '1 CH2Cl2'
2 0.500 0.000 0.500 160.9 62.3 '1 CH2Cl2'
